data_4002203
loop_
_publ_author_name
'Inoue, Satoru'
'Minemawari, Hiromi'
'Tsutsumi, Jun&#x2019;ya'
'Chikamatsu, Masayuki'
'Yamada, Toshikazu'
'Horiuchi, Sachio'
'Tanaka, Mutsuo'
'Kumai, Reiji'
'Yoneya, Makoto'
'Hasegawa, Tatsuo'

_publ_section_title
;
 Effects of Substituted Alkyl Chain Length on Solution-Processable Layered
 Organic Semiconductor Crystals
;
_journal_issue 11
_journal_name_full 'Chemistry of Materials'
_journal_page_first 3809
_journal_paper_doi 10.1021/acs.chemmater.5b00810
_journal_volume 27
_journal_year 2015
_chemical_absolute_configuration 'CHOOSE rm ad rmad syn or unk'
_chemical_formula_moiety 'C24 H20 S2'
_chemical_formula_sum 'C24 H20 S2'
_chemical_formula_weight 372.54
_space_group_crystal_system monoclinic
_space_group_IT_number 4
_space_group_name_Hall 'P 2yb'
_space_group_name_H-M_alt 'P 1 21 1'
_symmetry_space_group_name_Hall 'P 2yb'
_symmetry_space_group_name_H-M 'P 1 21 1'
_atom_sites_solution_hydrogens geom
_atom_sites_solution_primary direct
_atom_sites_solution_secondary difmap
_cell_angle_alpha 90.0000
_cell_angle_beta 97.453(5)
_cell_angle_gamma 90.0000
_cell_formula_units_Z 2
_cell_length_a 8.357(2)
_cell_length_b 5.950(1)
_cell_length_c 19.356(3)
_cell_measurement_reflns_used 3628
_cell_measurement_temperature 300
_cell_measurement_theta_max 27.50
_cell_measurement_theta_min 3.00
_cell_volume 954.3(3)
_computing_cell_refinement 'CrystalClear-SM Expert 2.0 r4'
_computing_data_collection 'CrystalClear-SM Expert 2.0 r4 (Rigaku, 2009)'
_computing_data_reduction 'CrystalClear-SM Expert 2.0 r4'
_computing_molecular_graphics 'CrystalStructure 4.1'
_computing_publication_material 'CrystalStructure 4.1 (Rigaku, 2014)'
_computing_structure_refinement 'SHELXL97 (Sheldrick, 2008)'
_computing_structure_solution 'SIR92 (Altomare, et al., 1994)'
_diffrn_ambient_temperature 300
_diffrn_detector_area_resol_mean 7.314
_diffrn_measured_fraction_theta_full 0.994
_diffrn_measured_fraction_theta_max 0.991
_diffrn_measurement_device_type 'Rigaku Mercury70'
_diffrn_measurement_method \w
_diffrn_radiation_type 'Mo K\a'
_diffrn_radiation_wavelength 0.71075
_diffrn_reflns_av_R_equivalents 0.0345
_diffrn_reflns_laue_measured_fraction_full 0.994
_diffrn_reflns_laue_measured_fraction_max 0.991
_diffrn_reflns_limit_h_max 10
_diffrn_reflns_limit_h_min -10
_diffrn_reflns_limit_k_max 6
_diffrn_reflns_limit_k_min -7
_diffrn_reflns_limit_l_max 22
_diffrn_reflns_limit_l_min -24
_diffrn_reflns_number 9503
_diffrn_reflns_point_group_measured_fraction_full 0.964
_diffrn_reflns_point_group_measured_fraction_max 0.937
_diffrn_reflns_theta_full 25.242
_diffrn_reflns_theta_max 27.482
_diffrn_reflns_theta_min 3.033
_diffrn_standards_number 0
_exptl_absorpt_coefficient_mu 0.283
_exptl_absorpt_correction_T_max 0.992
_exptl_absorpt_correction_T_min 0.934
_exptl_absorpt_correction_type numerical
_exptl_absorpt_process_details 'NUMABS (Rigaku, 1999)'
_exptl_crystal_colour colorless
_exptl_crystal_density_diffrn 1.296
_exptl_crystal_density_method 'not measured'
_exptl_crystal_description platelet
_exptl_crystal_F_000 392.00
_exptl_crystal_size_max 0.400
_exptl_crystal_size_mid 0.200
_exptl_crystal_size_min 0.030
_refine_diff_density_max 0.22
_refine_diff_density_min -0.32
_refine_ls_abs_structure_details 'Flack, H. D. (1983), Acta Cryst. A39, 876-881.  1723 Friedel Pairs'
_refine_ls_abs_structure_Flack -0.04(12)
_refine_ls_extinction_method none
_refine_ls_goodness_of_fit_ref 1.073
_refine_ls_hydrogen_treatment constr
_refine_ls_number_parameters 235
_refine_ls_number_reflns 4103
_refine_ls_number_restraints 1
_refine_ls_R_factor_all 0.0671
_refine_ls_R_factor_gt 0.0486
_refine_ls_shift/su_max 0.001
_refine_ls_structure_factor_coef Fsqd
_refine_ls_weighting_details 'w = 1/[\s^2^(Fo^2^)+(0.0493P)^2^+0.0831P] where P=(Fo^2^+2Fc^2^)/3'
_refine_ls_weighting_scheme calc
_refine_ls_wR_factor_gt 0.1001
_refine_ls_wR_factor_ref 0.1148
_reflns_number_gt 3255
_reflns_number_total 4103
_reflns_threshold_expression F^2^>2.0\s(F^2^)
_cod_data_source_file cm5b00810_si_003.cif
_cod_data_source_block Ph-BTBT-C4
_cod_depositor_comments 'Adding full bibliography for 4002203--4002207.cif.'
_cod_original_cell_volume 954.2(3)
_cod_database_code 4002203

loop_
_symmetry_equiv_pos_site_id
_space_group_symop_operation_xyz
1 +X,+Y,+Z
2 -X,1/2+Y,-Z

loop_
_atom_site_label
_atom_site_type_symbol
_atom_site_fract_x
_atom_site_fract_y
_atom_site_fract_z
_atom_site_U_iso_or_equiv
_atom_site_adp_type
_atom_site_occupancy
_atom_site_site_symmetry_multiplicity
_atom_site_calc_flag
_atom_site_refinement_flags
S1 S 0.19569(12) 0.21707(14) 0.55031(5) 0.0467(3) Uani 1 2 d .
S2 S 0.48185(13) 0.78417(15) 0.60374(5) 0.0464(3) Uani 1 2 d .
C1 C 0.0923(5) 0.3408(6) 0.4127(2) 0.0403(9) Uani 1 2 d .
C2 C 0.0937(5) 0.4921(6) 0.3577(2) 0.0386(9) Uani 1 2 d .
C3 C 0.1825(5) 0.6932(6) 0.3701(2) 0.0430(9) Uani 1 2 d .
C4 C 0.2647(5) 0.7453(7) 0.43401(19) 0.0425(9) Uani 1 2 d .
C5 C 0.4253(5) 0.2494(7) 0.7186(2) 0.0486(10) Uani 1 2 d .
C6 C 0.5271(5) 0.2864(7) 0.7791(2) 0.0560(11) Uani 1 2 d .
C7 C 0.6215(6) 0.4810(7) 0.7895(2) 0.0540(11) Uani 1 2 d .
C8 C 0.6113(5) 0.6396(7) 0.7369(2) 0.0501(10) Uani 1 2 d .
C9 C 0.5089(5) 0.6025(6) 0.6754(2) 0.0413(9) Uani 1 2 d .
C10 C 0.4147(5) 0.4071(6) 0.6653(2) 0.0400(9) Uani 1 2 d .
C11 C 0.3243(5) 0.4084(6) 0.5972(2) 0.0391(9) Uani 1 2 d .
C12 C 0.3469(5) 0.5983(6) 0.5588(2) 0.0369(9) Uani 1 2 d .
C13 C 0.2645(5) 0.5933(6) 0.4895(2) 0.0371(9) Uani 1 2 d .
C14 C 0.1765(5) 0.3925(6) 0.4774(2) 0.0367(9) Uani 1 2 d .
C15 C 0.0020(5) 0.4451(7) 0.2882(2) 0.0452(10) Uani 1 2 d .
C16 C -0.0978(6) 0.2612(9) 0.2758(2) 0.0696(14) Uani 1 2 d .
C17 C -0.1853(7) 0.2240(11) 0.2117(3) 0.0812(16) Uani 1 2 d .
C18 C -0.1749(7) 0.3623(9) 0.1578(3) 0.0741(15) Uani 1 2 d .
C19 C -0.0755(9) 0.5414(11) 0.1679(3) 0.107(2) Uani 1 2 d .
C20 C 0.0117(8) 0.5827(10) 0.2322(3) 0.094(2) Uani 1 2 d .
C21 C 0.7312(7) 0.5196(9) 0.8564(3) 0.0749(15) Uani 1 2 d .
C22 C 0.6687(9) 0.6857(12) 0.9029(3) 0.118(3) Uani 1 2 d .
C23 C 0.7760(12) 0.7307(16) 0.9706(3) 0.154(4) Uani 1 2 d .
C24 C 0.728(2) 0.913(2) 1.0089(6) 0.286(9) Uani 1 2 d .
H1 H 0.03549 0.20641 0.40605 0.0484 Uiso 1 2 calc R
H2 H 0.18522 0.79394 0.33354 0.0516 Uiso 1 2 calc R
H3 H 0.32024 0.88068 0.44058 0.0510 Uiso 1 2 calc R
H4 H 0.36347 0.11905 0.71334 0.0584 Uiso 1 2 calc R
H5 H 0.53355 0.1789 0.8142 0.0672 Uiso 1 2 calc R
H6 H 0.67257 0.77034 0.74259 0.0601 Uiso 1 2 calc R
H7 H -0.10612 0.1597 0.31169 0.0835 Uiso 1 2 calc R
H8 H -0.2535 0.10004 0.20566 0.0974 Uiso 1 2 calc R
H9 H -0.23442 0.33544 0.11452 0.0889 Uiso 1 2 calc R
H10 H -0.06566 0.63842 0.13108 0.1281 Uiso 1 2 calc R
H11 H 0.07891 0.70773 0.23768 0.1123 Uiso 1 2 calc R
H12 H 0.74786 0.37776 0.88103 0.0899 Uiso 1 2 calc R
H13 H 0.83524 0.57047 0.84543 0.0899 Uiso 1 2 calc R
H14 H 0.56481 0.6338 0.91378 0.1414 Uiso 1 2 calc R
H15 H 0.65092 0.82649 0.87782 0.1414 Uiso 1 2 calc R
H16 H 0.77872 0.59697 0.99932 0.1846 Uiso 1 2 calc R
H17 H 0.88492 0.75788 0.96027 0.1846 Uiso 1 2 calc R
H18 H 0.80221 0.93051 1.05084 0.3436 Uiso 1 2 calc R
H19 H 0.72804 1.04786 0.98149 0.3436 Uiso 1 2 calc R
H20 H 0.62166 0.88669 1.02061 0.3436 Uiso 1 2 calc R

loop_
_atom_site_aniso_label
_atom_site_aniso_U_11
_atom_site_aniso_U_22
_atom_site_aniso_U_33
_atom_site_aniso_U_12
_atom_site_aniso_U_13
_atom_site_aniso_U_23
S1 0.0548(6) 0.0375(6) 0.0469(6) -0.0103(4) 0.0025(5) 0.0055(4)
S2 0.0525(6) 0.0383(6) 0.0476(6) -0.0091(4) 0.0033(5) 0.0003(4)
C1 0.041(2) 0.034(2) 0.046(2) -0.0031(16) 0.0059(18) 0.0029(16)
C2 0.037(2) 0.040(2) 0.039(2) 0.0014(16) 0.0060(17) -0.0016(16)
C3 0.048(2) 0.037(2) 0.044(2) -0.0017(17) 0.0076(18) 0.0017(17)
C4 0.047(2) 0.033(2) 0.048(2) -0.0058(17) 0.0098(18) 0.0017(18)
C5 0.063(3) 0.039(2) 0.044(2) -0.000(2) 0.0082(19) 0.0009(18)
C6 0.075(3) 0.047(2) 0.045(2) 0.008(2) 0.004(2) 0.006(2)
C7 0.062(3) 0.054(3) 0.045(3) 0.010(2) 0.001(2) -0.0003(19)
C8 0.050(3) 0.048(2) 0.050(3) 0.0015(19) 0.000(2) -0.010(2)
C9 0.045(2) 0.034(2) 0.046(2) 0.0022(17) 0.0085(19) 0.0003(17)
C10 0.045(2) 0.032(2) 0.043(2) 0.0039(17) 0.0097(19) 0.0007(16)
C11 0.044(2) 0.036(2) 0.038(2) -0.0023(17) 0.0070(18) 0.0007(16)
C12 0.037(2) 0.034(2) 0.041(2) -0.0013(16) 0.0097(17) -0.0024(16)
C13 0.039(2) 0.032(2) 0.042(2) 0.0015(16) 0.0100(18) -0.0027(16)
C14 0.038(2) 0.032(2) 0.041(2) 0.0004(16) 0.0086(17) 0.0013(16)
C15 0.044(2) 0.046(2) 0.045(3) 0.0003(18) 0.0067(19) -0.0015(18)
C16 0.082(4) 0.069(3) 0.054(3) -0.029(3) -0.007(2) 0.006(2)
C17 0.084(4) 0.087(4) 0.069(3) -0.035(3) -0.005(3) -0.008(3)
C18 0.081(4) 0.085(4) 0.053(3) -0.015(3) -0.006(3) -0.005(3)
C19 0.152(6) 0.100(4) 0.056(4) -0.054(4) -0.032(4) 0.023(3)
C20 0.125(5) 0.089(4) 0.059(3) -0.054(4) -0.018(3) 0.020(3)
C21 0.081(4) 0.077(3) 0.060(3) 0.008(3) -0.015(3) -0.003(3)
C22 0.154(6) 0.124(5) 0.063(4) 0.045(5) -0.034(4) -0.024(4)
C23 0.235(10) 0.144(7) 0.066(4) 0.057(7) -0.044(5) -0.029(5)
C24 0.49(2) 0.201(12) 0.129(9) 0.149(14) -0.108(11) -0.081(8)

loop_
_atom_type_symbol
_atom_type_description
_atom_type_scat_dispersion_real
_atom_type_scat_dispersion_imag
_atom_type_scat_source
C C 0.0033 0.0016
;
International Tables for Crystallography
(Vol. C, Tables 4.2.6.8 and 6.1.1.4)
;
H H 0.0000 0.0000
;
International Tables for Crystallography
(Vol. C, Table 6.1.1.4)
;
S S 0.1246 0.1234
;
International Tables for Crystallography
(Vol. C, Tables 4.2.6.8 and 6.1.1.4)
;

loop_
_geom_angle_atom_site_label_1
_geom_angle_atom_site_label_2
_geom_angle_atom_site_label_3
_geom_angle
_geom_angle_publ_flag
C11 S1 C14 90.93(18) yes
C9 S2 C12 90.75(18) yes
C2 C1 C14 119.4(3) yes
C1 C2 C3 118.3(3) yes
C1 C2 C15 121.0(3) yes
C3 C2 C15 120.7(4) yes
C2 C3 C4 122.4(4) yes
C3 C4 C13 119.7(4) yes
C6 C5 C10 119.9(4) yes
C5 C6 C7 122.1(4) yes
C6 C7 C8 118.5(4) yes
C6 C7 C21 121.3(4) yes
C8 C7 C21 120.2(4) yes
C7 C8 C9 119.6(4) yes
S2 C9 C8 125.6(3) yes
S2 C9 C10 112.8(3) yes
C8 C9 C10 121.5(4) yes
C5 C10 C9 118.4(4) yes
C5 C10 C11 131.5(3) yes
C9 C10 C11 110.1(3) yes
S1 C11 C10 133.9(3) yes
S1 C11 C12 111.9(3) yes
C10 C11 C12 114.1(3) yes
S2 C12 C11 112.2(3) yes
S2 C12 C13 133.6(3) yes
C11 C12 C13 114.0(3) yes
C4 C13 C12 131.1(3) yes
C4 C13 C14 118.1(3) yes
C12 C13 C14 110.7(3) yes
S1 C14 C1 125.4(3) yes
S1 C14 C13 112.4(3) yes
C1 C14 C13 122.1(3) yes
C2 C15 C16 122.5(4) yes
C2 C15 C20 121.9(4) yes
C16 C15 C20 115.7(4) yes
C15 C16 C17 121.7(5) yes
C16 C17 C18 121.6(5) yes
C17 C18 C19 118.1(5) yes
C18 C19 C20 121.0(6) yes
C15 C20 C19 121.9(5) yes
C7 C21 C22 113.7(5) yes
C21 C22 C23 115.4(6) yes
C22 C23 C24 114.7(9) yes
C2 C1 H1 120.305 no
C14 C1 H1 120.284 no
C2 C3 H2 118.803 no
C4 C3 H2 118.795 no
C3 C4 H3 120.166 no
C13 C4 H3 120.175 no
C6 C5 H4 120.080 no
C10 C5 H4 120.066 no
C5 C6 H5 118.956 no
C7 C6 H5 118.965 no
C7 C8 H6 120.186 no
C9 C8 H6 120.183 no
C15 C16 H7 119.159 no
C17 C16 H7 119.163 no
C16 C17 H8 119.208 no
C18 C17 H8 119.218 no
C17 C18 H9 120.955 no
C19 C18 H9 120.943 no
C18 C19 H10 119.484 no
C20 C19 H10 119.480 no
C15 C20 H11 119.037 no
C19 C20 H11 119.047 no
C7 C21 H12 108.811 no
C7 C21 H13 108.809 no
C22 C21 H12 108.826 no
C22 C21 H13 108.814 no
H12 C21 H13 107.678 no
C21 C22 H14 108.421 no
C21 C22 H15 108.429 no
C23 C22 H14 108.412 no
C23 C22 H15 108.418 no
H14 C22 H15 107.463 no
C22 C23 H16 108.594 no
C22 C23 H17 108.587 no
C24 C23 H16 108.590 no
C24 C23 H17 108.586 no
H16 C23 H17 107.560 no
C23 C24 H18 109.474 no
C23 C24 H19 109.469 no
C23 C24 H20 109.472 no
H18 C24 H19 109.471 no
H18 C24 H20 109.471 no
H19 C24 H20 109.470 no

loop_
_geom_bond_atom_site_label_1
_geom_bond_atom_site_label_2
_geom_bond_distance
_geom_bond_publ_flag
S1 C11 1.739(4) yes
S1 C14 1.746(4) yes
S2 C9 1.750(4) yes
S2 C12 1.731(4) yes
C1 C2 1.395(6) yes
C1 C14 1.389(5) yes
C2 C3 1.412(5) yes
C2 C15 1.486(6) yes
C3 C4 1.371(5) yes
C4 C13 1.405(5) yes
C5 C6 1.372(6) yes
C5 C10 1.389(6) yes
C6 C7 1.401(6) yes
C7 C8 1.384(6) yes
C7 C21 1.504(7) yes
C8 C9 1.390(6) yes
C9 C10 1.404(5) yes
C10 C11 1.432(5) yes
C11 C12 1.379(5) yes
C12 C13 1.425(5) yes
C13 C14 1.407(5) yes
C15 C16 1.378(6) yes
C15 C20 1.369(7) yes
C16 C17 1.373(7) yes
C17 C18 1.342(8) yes
C18 C19 1.350(9) yes
C19 C20 1.380(8) yes
C21 C22 1.477(9) yes
C22 C23 1.512(9) yes
C23 C24 1.403(16) yes
C1 H1 0.930 no
C3 H2 0.930 no
C4 H3 0.930 no
C5 H4 0.930 no
C6 H5 0.930 no
C8 H6 0.930 no
C16 H7 0.930 no
C17 H8 0.930 no
C18 H9 0.930 no
C19 H10 0.930 no
C20 H11 0.930 no
C21 H12 0.970 no
C21 H13 0.970 no
C22 H14 0.970 no
C22 H15 0.970 no
C23 H16 0.970 no
C23 H17 0.970 no
C24 H18 0.960 no
C24 H19 0.960 no
C24 H20 0.960 no

loop_
_geom_contact_atom_site_label_1
_geom_contact_atom_site_label_2
_geom_contact_distance
_geom_contact_publ_flag
_geom_contact_site_symmetry_2
S1 C5 3.565(4) no .
S2 C4 3.549(4) no .
C1 C4 2.808(5) no .
C1 C16 2.945(6) no .
C2 C13 2.823(5) no .
C3 C14 2.746(5) no .
C3 C20 2.933(7) no .
C5 C8 2.791(6) no .
C6 C9 2.740(6) no .
C6 C22 3.472(8) no .
C7 C10 2.808(6) no .
C8 C22 3.199(7) no .
C15 C18 2.800(6) no .
C16 C19 2.696(8) no .
C17 C20 2.693(9) no .
S1 S2 3.5750(14) no 1_545
S1 C1 3.430(4) no 2_546
S1 C2 3.453(4) no 2_546
S2 S1 3.5750(14) no 1_565
S2 C4 3.599(4) no 2_656
S2 C13 3.483(4) no 2_656
S2 C14 3.492(4) no 2_656
C1 S1 3.430(4) no 2_556
C2 S1 3.453(4) no 2_556
C4 S2 3.599(4) no 2_646
C13 S2 3.483(4) no 2_646
C14 S2 3.492(4) no 2_646
S1 H1 2.9366 no .
S1 H4 3.3341 no .
S2 H3 3.3198 no .
S2 H6 2.9426 no .
C1 H2 3.2445 no .
C1 H7 2.6246 no .
C2 H3 3.2732 no .
C2 H7 2.6659 no .
C2 H11 2.6431 no .
C3 H1 3.2561 no .
C3 H11 2.5980 no .
C6 H6 3.2389 no .
C6 H12 2.5788 no .
C6 H13 3.2063 no .
C6 H14 3.3102 no .
C7 H4 3.2613 no .
C7 H14 2.6701 no .
C7 H15 2.6641 no .
C8 H5 3.2291 no .
C8 H12 3.2692 no .
C8 H13 2.6582 no .
C8 H14 3.4957 no .
C8 H15 2.9245 no .
C9 H4 3.2436 no .
C10 H5 3.2238 no .
C10 H6 3.2735 no .
C11 H4 2.8168 no .
C12 H3 2.8236 no .
C13 H1 3.2822 no .
C13 H2 3.2347 no .
C14 H3 3.2570 no .
C15 H1 2.6703 no .
C15 H2 2.6596 no .
C15 H8 3.2314 no .
C15 H10 3.2324 no .
C16 H1 2.6411 no .
C16 H9 3.2122 no .
C16 H11 3.1727 no .
C17 H10 3.1501 no .
C18 H7 3.1964 no .
C18 H11 3.2040 no .
C19 H8 3.1497 no .
C20 H2 2.6059 no .
C20 H7 3.1720 no .
C20 H9 3.2200 no .
C21 H5 2.6748 no .
C21 H6 2.6536 no .
C21 H16 2.7811 no .
C21 H17 2.6515 no .
C22 H5 3.5798 no .
C22 H6 3.1482 no .
C22 H18 3.2764 no .
C22 H19 2.6468 no .
C22 H20 2.6469 no .
C23 H12 2.7134 no .
C23 H13 2.7075 no .
C24 H14 2.7145 no .
C24 H15 2.5878 no .
H1 H7 2.0622 no .
H2 H3 2.2860 no .
H2 H11 2.0168 no .
H4 H5 2.2887 no .
H5 H12 2.3832 no .
H5 H13 3.4284 no .
H5 H14 3.3133 no .
H6 H12 3.5489 no .
H6 H13 2.5539 no .
H6 H15 2.6681 no .
H7 H8 2.2801 no .
H8 H9 2.2742 no .
H9 H10 2.2856 no .
H10 H11 2.2892 no .
H12 H14 2.3052 no .
H12 H15 2.7884 no .
H12 H16 2.6185 no .
H12 H17 2.8851 no .
H13 H14 2.7883 no .
H13 H15 2.3101 no .
H13 H16 3.0799 no .
H13 H17 2.4733 no .
H14 H16 2.2841 no .
H14 H17 2.8082 no .
H14 H18 3.5672 no .
H14 H19 3.0305 no .
H14 H20 2.5516 no .
H15 H16 2.8079 no .
H15 H17 2.3932 no .
H15 H18 3.4783 no .
H15 H19 2.4169 no .
H15 H20 2.8288 no .
H16 H18 2.2182 no .
H16 H19 2.7308 no .
H16 H20 2.2370 no .
H17 H18 2.2182 no .
H17 H19 2.2369 no .
H17 H20 2.7309 no .
S1 H3 3.1896 no 1_545
S2 H3 3.0988 no 2_646
S2 H4 3.1612 no 1_565
C1 H3 3.3386 no 1_545
C2 H6 3.2107 no 2_646
C3 H1 3.3970 no 1_565
C4 H1 3.3491 no 1_565
C5 H2 3.5406 no 2_646
C5 H6 3.5159 no 1_545
C5 H8 3.0178 no 2_556
C6 H2 3.4487 no 2_646
C6 H6 3.4099 no 1_545
C6 H8 2.9951 no 2_556
C6 H11 3.3828 no 2_646
C6 H15 3.4204 no 1_545
C7 H2 3.2437 no 2_646
C7 H8 3.1687 no 2_556
C7 H11 3.0873 no 2_646
C8 H2 3.0955 no 2_646
C8 H4 3.5197 no 1_565
C8 H8 3.3306 no 2_556
C9 H2 3.1701 no 2_646
C9 H3 3.1073 no 2_646
C9 H4 3.4193 no 1_565
C9 H7 3.4241 no 2_556
C9 H8 3.3356 no 2_556
C10 H2 3.4072 no 2_646
C10 H3 3.2104 no 2_646
C10 H7 3.0671 no 2_556
C10 H8 3.2008 no 2_556
C11 H1 3.4839 no 2_556
C11 H3 3.1541 no 2_646
C11 H7 3.0827 no 2_556
C12 H1 3.4138 no 2_556
C12 H3 3.0666 no 2_646
C12 H7 3.4320 no 2_556
C13 H1 3.4838 no 2_556
C14 H1 3.5714 no 2_556
C14 H3 3.3831 no 1_545
C15 H4 3.2215 no 2_556
C15 H6 3.0415 no 2_646
C16 H4 3.1028 no 2_556
C16 H13 3.5976 no 2_646
C17 H4 3.2253 no 2_556
C17 H13 3.3851 no 2_646
C17 H18 3.5604 no 1_444
C18 H4 3.4733 no 2_556
C18 H13 3.3345 no 2_646
C18 H16 3.3460 no 1_454
C18 H17 3.5933 no 2_646
C18 H18 3.2886 no 1_444
C19 H4 3.5661 no 2_556
C19 H13 3.4761 no 2_646
C19 H16 3.3489 no 1_454
C19 H17 3.5450 no 2_646
C19 H18 3.3079 no 1_454
C20 H4 3.4410 no 2_556
C20 H6 3.2126 no 2_646
C20 H13 3.5801 no 2_656
C21 H10 3.5829 no 2_646
C21 H11 3.1668 no 2_646
C22 H5 3.5117 no 1_565
C22 H20 3.4895 no 2_647
C23 H10 3.2620 no 1_656
C24 H9 3.2277 no 1_666
C24 H10 3.1905 no 1_656
C24 H14 3.3025 no 2_657
H1 C3 3.3970 no 1_545
H1 C4 3.3491 no 1_545
H1 C11 3.4839 no 2_546
H1 C12 3.4138 no 2_546
H1 C13 3.4838 no 2_546
H1 C14 3.5714 no 2_546
H1 H2 3.1644 no 1_545
H1 H3 3.0744 no 1_545
H2 C5 3.5406 no 2_656
H2 C6 3.4487 no 2_656
H2 C7 3.2437 no 2_656
H2 C8 3.0955 no 2_656
H2 C9 3.1701 no 2_656
H2 C10 3.4072 no 2_656
H2 H1 3.1644 no 1_565
H2 H6 3.4745 no 2_656
H2 H7 3.2519 no 1_565
H3 S1 3.1896 no 1_565
H3 S2 3.0988 no 2_656
H3 C1 3.3386 no 1_565
H3 C9 3.1073 no 2_656
H3 C10 3.2104 no 2_656
H3 C11 3.1541 no 2_656
H3 C12 3.0666 no 2_656
H3 C14 3.3831 no 1_565
H3 H1 3.0744 no 1_565
H4 S2 3.1612 no 1_545
H4 C8 3.5197 no 1_545
H4 C9 3.4193 no 1_545
H4 C15 3.2215 no 2_546
H4 C16 3.1028 no 2_546
H4 C17 3.2253 no 2_546
H4 C18 3.4733 no 2_546
H4 C19 3.5661 no 2_546
H4 C20 3.4410 no 2_546
H4 H6 3.3042 no 1_545
H4 H7 3.4726 no 2_546
H4 H8 3.4447 no 2_556
H5 C22 3.5117 no 1_545
H5 H6 3.0980 no 1_545
H5 H8 3.4161 no 2_556
H5 H11 3.5170 no 2_646
H5 H15 2.5615 no 1_545
H5 H19 3.5170 no 1_545
H6 C2 3.2107 no 2_656
H6 C5 3.5159 no 1_565
H6 C6 3.4099 no 1_565
H6 C15 3.0415 no 2_656
H6 C20 3.2126 no 2_656
H6 H2 3.4745 no 2_646
H6 H4 3.3042 no 1_565
H6 H5 3.0980 no 1_565
H6 H11 3.3205 no 2_656
H7 C9 3.4241 no 2_546
H7 C10 3.0671 no 2_546
H7 C11 3.0827 no 2_546
H7 C12 3.4320 no 2_546
H7 H2 3.2519 no 1_545
H7 H4 3.4726 no 2_556
H7 H11 3.4999 no 1_545
H8 C5 3.0178 no 2_546
H8 C6 2.9951 no 2_546
H8 C7 3.1687 no 2_546
H8 C8 3.3306 no 2_546
H8 C9 3.3356 no 2_546
H8 C10 3.2008 no 2_546
H8 H4 3.4447 no 2_546
H8 H5 3.4161 no 2_546
H8 H10 3.5608 no 1_545
H8 H14 3.2546 no 2_546
H8 H18 3.2521 no 1_444
H9 C24 3.2277 no 1_444
H9 H14 2.9949 no 2_546
H9 H15 3.5032 no 2_546
H9 H16 2.7329 no 1_454
H9 H17 3.4548 no 2_646
H9 H18 2.7414 no 1_444
H9 H19 3.0736 no 1_444
H9 H20 3.3634 no 1_444
H10 C21 3.5829 no 2_656
H10 C23 3.2620 no 1_454
H10 C24 3.1905 no 1_454
H10 H8 3.5608 no 1_565
H10 H12 3.0491 no 2_656
H10 H13 3.2086 no 2_656
H10 H16 2.7195 no 1_454
H10 H17 3.3545 no 1_454
H10 H17 3.3506 no 2_646
H10 H18 2.4913 no 1_454
H10 H20 3.4831 no 1_454
H11 C6 3.3828 no 2_656
H11 C7 3.0873 no 2_656
H11 C21 3.1668 no 2_656
H11 H5 3.5170 no 2_656
H11 H6 3.3205 no 2_646
H11 H7 3.4999 no 1_565
H11 H12 3.0433 no 2_656
H11 H13 2.8390 no 2_656
H12 H10 3.0491 no 2_646
H12 H11 3.0433 no 2_646
H12 H15 3.3771 no 1_545
H12 H19 2.7830 no 1_545
H13 C16 3.5976 no 2_656
H13 C17 3.3851 no 2_656
H13 C18 3.3345 no 2_656
H13 C19 3.4761 no 2_656
H13 C20 3.5801 no 2_646
H13 H10 3.2086 no 2_646
H13 H11 2.8390 no 2_646
H13 H18 3.5108 no 2_747
H14 C24 3.3025 no 2_647
H14 H8 3.2546 no 2_556
H14 H9 2.9949 no 2_556
H14 H18 3.4472 no 2_647
H14 H19 3.4127 no 2_647
H14 H20 2.5915 no 2_647
H15 C6 3.4204 no 1_565
H15 H5 2.5615 no 1_565
H15 H9 3.5032 no 2_556
H15 H12 3.3771 no 1_565
H16 C18 3.3460 no 1_656
H16 C19 3.3489 no 1_656
H16 H9 2.7329 no 1_656
H16 H10 2.7195 no 1_656
H16 H17 3.4659 no 2_747
H16 H19 3.3067 no 1_545
H16 H20 3.5459 no 2_647
H17 C18 3.5933 no 2_656
H17 C19 3.5450 no 2_656
H17 H9 3.4548 no 2_656
H17 H10 3.3545 no 1_656
H17 H10 3.3506 no 2_656
H17 H16 3.4659 no 2_757
H17 H18 3.2896 no 2_747
H17 H19 3.5138 no 2_747
H18 C17 3.5604 no 1_666
H18 C18 3.2886 no 1_666
H18 C19 3.3079 no 1_656
H18 H8 3.2521 no 1_666
H18 H9 2.7414 no 1_666
H18 H10 2.4913 no 1_656
H18 H13 3.5108 no 2_757
H18 H14 3.4472 no 2_657
H18 H17 3.2896 no 2_757
H19 H5 3.5170 no 1_565
H19 H9 3.0736 no 1_666
H19 H12 2.7830 no 1_565
H19 H14 3.4127 no 2_657
H19 H16 3.3067 no 1_565
H19 H17 3.5138 no 2_757
H19 H20 3.5461 no 2_657
H20 C22 3.4895 no 2_657
H20 H9 3.3634 no 1_666
H20 H10 3.4831 no 1_656
H20 H14 2.5915 no 2_657
H20 H16 3.5459 no 2_657
H20 H19 3.5461 no 2_647

loop_
_geom_torsion_atom_site_label_1
_geom_torsion_atom_site_label_2
_geom_torsion_atom_site_label_3
_geom_torsion_atom_site_label_4
_geom_torsion
_geom_torsion_publ_flag
C11 S1 C14 C1 175.7(3) no
C11 S1 C14 C13 -1.0(3) no
C14 S1 C11 C10 -176.0(4) no
C14 S1 C11 C12 1.4(3) no
C9 S2 C12 C11 0.2(3) no
C9 S2 C12 C13 -174.5(4) no
C12 S2 C9 C8 178.9(3) no
C12 S2 C9 C10 -1.0(3) no
C2 C1 C14 S1 -176.7(3) no
C2 C1 C14 C13 -0.3(6) no
C14 C1 C2 C3 0.4(6) no
C14 C1 C2 C15 -178.6(3) no
C1 C2 C3 C4 -0.9(6) no
C1 C2 C15 C16 5.1(6) no
C1 C2 C15 C20 -174.9(3) no
C3 C2 C15 C16 -173.9(3) no
C3 C2 C15 C20 6.1(6) no
C15 C2 C3 C4 178.1(3) no
C2 C3 C4 C13 1.2(6) no
C3 C4 C13 C12 175.4(3) no
C3 C4 C13 C14 -1.1(5) no
C6 C5 C10 C9 -0.5(6) no
C6 C5 C10 C11 177.8(4) no
C10 C5 C6 C7 0.5(7) no
C5 C6 C7 C8 -0.2(7) no
C5 C6 C7 C21 179.4(4) no
C6 C7 C8 C9 -0.1(6) no
C6 C7 C21 C22 -104.4(5) no
C8 C7 C21 C22 75.1(6) no
C21 C7 C8 C9 -179.7(4) no
C7 C8 C9 S2 -179.8(4) no
C7 C8 C9 C10 0.1(6) no
S2 C9 C10 C5 -179.9(3) no
S2 C9 C10 C11 1.5(4) no
C8 C9 C10 C5 0.2(6) no
C8 C9 C10 C11 -178.4(4) no
C5 C10 C11 S1 -2.4(8) no
C5 C10 C11 C12 -179.7(4) no
C9 C10 C11 S1 176.0(3) no
C9 C10 C11 C12 -1.3(5) no
S1 C11 C12 S2 -177.3(2) no
S1 C11 C12 C13 -1.5(4) no
C10 C11 C12 S2 0.6(5) no
C10 C11 C12 C13 176.4(3) no
S2 C12 C13 C4 -1.2(7) no
S2 C12 C13 C14 175.4(3) no
C11 C12 C13 C4 -175.8(4) no
C11 C12 C13 C14 0.8(5) no
C4 C13 C14 S1 177.4(3) no
C4 C13 C14 C1 0.6(6) no
C12 C13 C14 S1 0.3(4) no
C12 C13 C14 C1 -176.5(3) no
C2 C15 C16 C17 178.0(4) no
C2 C15 C20 C19 -178.9(4) no
C16 C15 C20 C19 1.1(8) no
C20 C15 C16 C17 -2.0(7) no
C15 C16 C17 C18 1.6(8) no
C16 C17 C18 C19 -0.2(8) no
C17 C18 C19 C20 -0.7(9) no
C18 C19 C20 C15 0.2(10) no
C7 C21 C22 C23 -179.6(4) no
C21 C22 C23 C24 170.3(6) no
